data_4519505
loop_
_publ_author_name
'Abdel Rahman Al Ahmad'
'Thierry Maris'
'James D. Wuest'

_publ_contact_author_id_orcid 0000-0001-9731-4046
_publ_section_title
;
 ArOCF3, ArOCHF2, ArOCH2F, and ArOCH3: What the F Does to Control the
 Crystallization of Riluzole and Analogous Fluoromethyl Ethers
;
_journal_name_full 'Crystal growth & Design'
_journal_page_first 6408
_journal_page_last 6420
_journal_paper_doi 10.1021/acs.cgd.5c00831
_journal_volume 25
_journal_year 2025
_chemical_formula_moiety '0.38(C8 H6 F2 N2 O S), 0.62(C8 H7 F N2 O S)'
_chemical_formula_sum 'C8 H6.61 F1.39 N2 O S'
_chemical_formula_weight 205.19
_chemical_name_systematic
;
6-(fluoromethoxy)-1,3-benzothiazol-2-amine  :
6-(difluoromethoxy)-1,3-benzothiazol-2-amine
0.62 : 0.38
;
_space_group_crystal_system monoclinic
_space_group_IT_number 14
_space_group_name_Hall '-P 2ybc'
_space_group_name_H-M_alt 'P 1 21/c 1'
_atom_sites_solution_hydrogens geom
_atom_sites_solution_primary dual
_audit_contact_author_email thierry.maris@umontreal.ca
_audit_contact_author_name 'Thierry Maris'
_audit_contact_author_phone '+1 514 340 4711 2579'
_audit_creation_date 2025-01-22
_cell_angle_alpha 90
_cell_angle_beta 93.236(3)
_cell_angle_gamma 90
_cell_formula_units_Z 4
_cell_length_a 18.3022(7)
_cell_length_b 4.0961(2)
_cell_length_c 11.4591(5)
_cell_measurement_reflns_used 9050
_cell_measurement_temperature 150
_cell_measurement_theta_max 54.842
_cell_measurement_theta_min 4.211
_cell_volume 857.69(7)
_computing_cell_refinement
;
SAINT (2013) V8.41; Integration Software for Single Crystal Data.
Bruker AXS Inc., Madison, WI 53719-1173.
;
_computing_data_collection
;
APEX 4 (2022) Bruker AXS Inc., Madison, WI 53719-1173.
;
_computing_data_reduction
;
SAINT (2013) V8.41; Integration Software for Single Crystal Data.
Bruker AXS Inc., Madison, WI 53719-1173.
;
_computing_molecular_graphics 'Olex2 1.3 (Dolomanov et al., 2009)'
_computing_publication_material 'Olex2 1.3 (Dolomanov et al., 2009)'
_computing_structure_refinement 'XL  (Sheldrick, 2008)'
_computing_structure_solution 'SHELXT 2018/2 (Sheldrick, 2018)'
_diffrn_ambient_temperature 150
_diffrn_detector 'CMOS Area detector'
_diffrn_detector_area_resol_mean 10.42
_diffrn_detector_type 'Bruker CMOS Photon III '
_diffrn_measured_fraction_theta_full 0.999
_diffrn_measured_fraction_theta_max 0.999
_diffrn_measurement_device 'k-geometry diffractometer'
_diffrn_measurement_device_type 'Bruker Venture Metaljet'
_diffrn_measurement_method '\w and \f scans'
_diffrn_radiation_collimation 'Focusing mirrors'
_diffrn_radiation_monochromator 'Helios MX Mirror Optics'
_diffrn_radiation_probe x-ray
_diffrn_radiation_type 'Ga K\a'
_diffrn_radiation_wavelength 1.34139
_diffrn_reflns_av_R_equivalents 0.0633
_diffrn_reflns_av_unetI/netI 0.0266
_diffrn_reflns_Laue_measured_fraction_full 0.999
_diffrn_reflns_Laue_measured_fraction_max 0.999
_diffrn_reflns_limit_h_max 22
_diffrn_reflns_limit_h_min -22
_diffrn_reflns_limit_k_max 4
_diffrn_reflns_limit_k_min -5
_diffrn_reflns_limit_l_max 13
_diffrn_reflns_limit_l_min -13
_diffrn_reflns_number 20043
_diffrn_reflns_point_group_measured_fraction_full 0.999
_diffrn_reflns_point_group_measured_fraction_max 0.999
_diffrn_reflns_theta_full 53.594
_diffrn_reflns_theta_max 54.913
_diffrn_reflns_theta_min 4.210
_diffrn_source 'Metal Jet'
_diffrn_source_current 3.57
_diffrn_source_power 0.2488647
_diffrn_source_target Ga
_diffrn_source_type 'Gallium Liquid Metal Jet Source'
_diffrn_source_voltage 69.71
_exptl_absorpt_coefficient_mu 2.150
_exptl_absorpt_correction_T_max 0.2536
_exptl_absorpt_correction_T_min 0.1540
_exptl_absorpt_correction_type multi-scan
_exptl_absorpt_process_details
;
SADABS-2016/2 (Bruker,2016/2) was used for absorption correction.
wR2(int) was 0.1544 before and 0.0952 after correction.
The Ratio of minimum to maximum transmission is 0.6073.
The \l/2 correction factor is Not present.
;
_exptl_crystal_colour 'clear light colourless'
_exptl_crystal_colour_lustre clear
_exptl_crystal_colour_modifier light
_exptl_crystal_colour_primary colourless
_exptl_crystal_density_diffrn 1.589
_exptl_crystal_description needle
_exptl_crystal_F_000 420
_exptl_crystal_size_max 0.26
_exptl_crystal_size_mid 0.03
_exptl_crystal_size_min 0.03
_refine_diff_density_max 0.541
_refine_diff_density_min -0.319
_refine_diff_density_rms 0.058
_refine_ls_extinction_coef .
_refine_ls_extinction_method none
_refine_ls_goodness_of_fit_ref 1.034
_refine_ls_hydrogen_treatment constr
_refine_ls_matrix_type full
_refine_ls_number_parameters 128
_refine_ls_number_reflns 1613
_refine_ls_number_restraints 0
_refine_ls_restrained_S_all 1.034
_refine_ls_R_factor_all 0.0683
_refine_ls_R_factor_gt 0.0586
_refine_ls_shift/su_max 0.000
_refine_ls_shift/su_mean 0.000
_refine_ls_structure_factor_coef Fsqd
_refine_ls_weighting_details 'w=1/[\s^2^(Fo^2^)+(0.1214P)^2^+0.4843P] where P=(Fo^2^+2Fc^2^)/3'
_refine_ls_weighting_scheme calc
_refine_ls_wR_factor_gt 0.1786
_refine_ls_wR_factor_ref 0.1920
_reflns_Friedel_coverage 0.000
_reflns_Friedel_fraction_full .
_reflns_Friedel_fraction_max .
_reflns_number_gt 1324
_reflns_number_total 1613
_reflns_threshold_expression 'I > 2\s(I)'
_cod_data_source_file 11-1b_1c_038RZ2F_062RZ1F_jw27511.cif
_cod_data_source_block jw27511
_cod_database_code 4519505

loop_
_space_group_symop_id
_space_group_symop_operation_xyz
1 'x, y, z'
2 '-x, y+1/2, -z+1/2'
3 '-x, -y, -z'
4 'x, -y-1/2, z-1/2'

loop_
_atom_site_label
_atom_site_type_symbol
_atom_site_fract_x
_atom_site_fract_y
_atom_site_fract_z
_atom_site_U_iso_or_equiv
_atom_site_adp_type
_atom_site_occupancy
_atom_site_site_symmetry_order
_atom_site_calc_flag
_atom_site_refinement_flags_posn
_atom_site_refinement_flags_adp
_atom_site_refinement_flags_occupancy
_atom_site_disorder_assembly
_atom_site_disorder_group
S1 S 0.63698(4) 0.1849(2) 0.28207(7) 0.0617(4) Uani 1 1 d . . . . .
F1 F 0.92449(16) 0.4590(13) 0.2414(3) 0.1519(16) Uani 1 1 d . . . A 1
F2 F 1.0049(4) 0.442(3) 0.3782(9) 0.159(5) Uani 0.388(11) 1 d . . P B 2
O1 O 0.90053(15) 0.5734(11) 0.4246(3) 0.1113(12) Uani 1 1 d . . . . .
N1 N 0.50215(15) 0.2607(7) 0.3591(2) 0.0619(7) Uani 1 1 d . . . . .
H1A H 0.469516 0.338651 0.405281 0.074 Uiso 1 1 calc R U . . .
H1B H 0.487924 0.145032 0.297210 0.074 Uiso 1 1 calc R U . . .
N2 N 0.60131(13) 0.4853(6) 0.4715(2) 0.0556(6) Uani 1 1 d . . . . .
C1 C 0.57435(17) 0.3190(7) 0.3833(3) 0.0545(7) Uani 1 1 d . . . . .
C2 C 0.70658(18) 0.3656(8) 0.3695(3) 0.0596(8) Uani 1 1 d . . . . .
C3 C 0.67711(17) 0.5154(7) 0.4664(3) 0.0562(7) Uani 1 1 d . . . . .
C4 C 0.72352(19) 0.6770(8) 0.5475(3) 0.0637(8) Uani 1 1 d . . . . .
H4 H 0.704412 0.781835 0.613161 0.076 Uiso 1 1 calc R U . . .
C5 C 0.7977(2) 0.6833(10) 0.5314(4) 0.0739(10) Uani 1 1 d . . . . .
H5 H 0.830082 0.789166 0.587059 0.089 Uiso 1 1 calc R U . . .
C6 C 0.8253(2) 0.5339(10) 0.4333(4) 0.0764(10) Uani 1 1 d . . . . .
C7 C 0.7806(2) 0.3763(10) 0.3506(3) 0.0721(9) Uani 1 1 d . . . . .
H7 H 0.799690 0.278991 0.283551 0.087 Uiso 1 1 calc R U . . .
C8 C 0.9368(3) 0.3614(15) 0.3561(5) 0.1070(16) Uani 1 1 d . . . A 1
H8A H 0.918408 0.136413 0.366304 0.128 Uiso 1 1 calc R U . A 1
H8B H 0.989819 0.364691 0.378202 0.128 Uiso 0.612(11) 1 calc R U P B 1

loop_
_atom_site_aniso_label
_atom_site_aniso_U_11
_atom_site_aniso_U_22
_atom_site_aniso_U_33
_atom_site_aniso_U_23
_atom_site_aniso_U_13
_atom_site_aniso_U_12
S1 0.0696(6) 0.0583(6) 0.0577(6) -0.0017(3) 0.0073(4) 0.0090(3)
F1 0.0758(16) 0.251(5) 0.130(3) 0.031(3) 0.0189(16) 0.011(2)
F2 0.065(5) 0.245(12) 0.165(9) 0.021(8) 0.008(4) 0.040(6)
O1 0.0609(16) 0.129(3) 0.146(3) -0.021(2) 0.0180(17) -0.0007(18)
N1 0.0625(15) 0.0694(16) 0.0537(15) -0.0082(12) 0.0024(12) 0.0014(13)
N2 0.0606(14) 0.0539(14) 0.0524(14) 0.0024(11) 0.0028(11) -0.0007(11)
C1 0.0627(18) 0.0513(17) 0.0497(16) 0.0012(12) 0.0052(13) 0.0021(13)
C2 0.0634(18) 0.0536(17) 0.0622(19) 0.0077(14) 0.0060(14) 0.0062(14)
C3 0.0587(16) 0.0545(17) 0.0554(17) 0.0079(13) 0.0033(13) 0.0030(13)
C4 0.0647(19) 0.0614(19) 0.065(2) 0.0062(15) 0.0045(15) -0.0025(15)
C5 0.064(2) 0.078(2) 0.078(2) 0.0040(19) -0.0035(17) -0.0055(17)
C6 0.0592(19) 0.077(2) 0.093(3) 0.006(2) 0.0093(18) 0.0043(17)
C7 0.069(2) 0.071(2) 0.077(2) 0.0056(18) 0.0146(17) 0.0110(17)
C8 0.064(2) 0.128(4) 0.130(4) 0.022(3) 0.014(3) 0.020(3)

loop_
_atom_type_symbol
_atom_type_description
_atom_type_scat_dispersion_real
_atom_type_scat_dispersion_imag
_atom_type_scat_source
C C 0.0137 0.0067 'International Tables Vol C Tables 4.2.6.8 and 6.1.1.4'
H H 0.0000 0.0000 'International Tables Vol C Tables 4.2.6.8 and 6.1.1.4'
F F 0.0583 0.0400 'International Tables Vol C Tables 4.2.6.8 and 6.1.1.4'
N N 0.0241 0.0134 'International Tables Vol C Tables 4.2.6.8 and 6.1.1.4'
O O 0.0389 0.0241 'International Tables Vol C Tables 4.2.6.8 and 6.1.1.4'
S S 0.2925 0.4295 'International Tables Vol C Tables 4.2.6.8 and 6.1.1.4'

loop_
_geom_angle_atom_site_label_1
_geom_angle_atom_site_label_2
_geom_angle_atom_site_label_3
_geom_angle
_geom_angle_site_symmetry_1
_geom_angle_site_symmetry_3
C2 S1 C1 88.32(15) . .
C8 O1 C6 118.7(4) . .
H1A N1 H1B 120.0 . .
C1 N1 H1A 120.0 . .
C1 N1 H1B 120.0 . .
C1 N2 C3 110.4(3) . .
N1 C1 S1 118.2(2) . .
N2 C1 S1 116.4(2) . .
N2 C1 N1 125.2(3) . .
C3 C2 S1 109.9(2) . .
C7 C2 S1 127.9(3) . .
C7 C2 C3 122.2(3) . .
N2 C3 C2 115.0(3) . .
C4 C3 N2 125.7(3) . .
C4 C3 C2 119.3(3) . .
C3 C4 H4 120.4 . .
C5 C4 C3 119.2(3) . .
C5 C4 H4 120.4 . .
C4 C5 H5 120.0 . .
C4 C5 C6 120.1(4) . .
C6 C5 H5 120.0 . .
O1 C6 C5 114.1(4) . .
C7 C6 O1 123.8(4) . .
C7 C6 C5 122.0(3) . .
C2 C7 H7 121.4 . .
C6 C7 C2 117.1(3) . .
C6 C7 H7 121.4 . .
F1 C8 H8A 110.2 . .
F1 C8 H8B 110.2 . .
O1 C8 F1 107.8(4) . .
O1 C8 H8A 110.2 . .
O1 C8 H8B 110.2 . .
H8A C8 H8B 108.5 . .

loop_
_geom_bond_atom_site_label_1
_geom_bond_atom_site_label_2
_geom_bond_distance
_geom_bond_site_symmetry_2
S1 C1 1.764(3) .
S1 C2 1.741(4) .
F1 C8 1.380(6) .
O1 C6 1.395(4) .
O1 C8 1.367(7) .
N1 H1A 0.8800 .
N1 H1B 0.8800 .
N1 C1 1.356(4) .
N2 C1 1.294(4) .
N2 C3 1.397(4) .
C2 C3 1.402(5) .
C2 C7 1.384(5) .
C3 C4 1.391(5) .
C4 H4 0.9500 .
C4 C5 1.381(5) .
C5 H5 0.9500 .
C5 C6 1.400(6) .
C6 C7 1.377(6) .
C7 H7 0.9500 .
C8 H8A 0.9900 .
C8 H8B 0.9900 .

loop_
_geom_hbond_atom_site_label_D
_geom_hbond_atom_site_label_H
_geom_hbond_atom_site_label_A
_geom_hbond_distance_DH
_geom_hbond_distance_HA
_geom_hbond_distance_DA
_geom_hbond_angle_DHA
_geom_hbond_site_symmetry_A
_geom_hbond_publ_flag
C5 H5 F1 0.95 2.61 3.562(6) 175.9 4_576 yes
C7 H7 F1 0.95 2.47 2.999(5) 114.8 . yes

loop_
_geom_torsion_atom_site_label_1
_geom_torsion_atom_site_label_2
_geom_torsion_atom_site_label_3
_geom_torsion_atom_site_label_4
_geom_torsion
_geom_torsion_site_symmetry_1
_geom_torsion_site_symmetry_2
_geom_torsion_site_symmetry_3
_geom_torsion_site_symmetry_4
S1 C2 C3 N2 0.5(3) . . . .
S1 C2 C3 C4 -179.6(2) . . . .
S1 C2 C7 C6 -179.8(3) . . . .
O1 C6 C7 C2 -178.0(4) . . . .
N2 C3 C4 C5 179.3(3) . . . .
C1 S1 C2 C3 -0.9(2) . . . .
C1 S1 C2 C7 -179.4(3) . . . .
C1 N2 C3 C2 0.3(4) . . . .
C1 N2 C3 C4 -179.6(3) . . . .
C2 S1 C1 N1 176.7(3) . . . .
C2 S1 C1 N2 1.2(2) . . . .
C2 C3 C4 C5 -0.7(5) . . . .
C3 N2 C1 S1 -1.1(3) . . . .
C3 N2 C1 N1 -176.3(3) . . . .
C3 C2 C7 C6 1.8(5) . . . .
C3 C4 C5 C6 1.3(5) . . . .
C4 C5 C6 O1 176.7(4) . . . .
C4 C5 C6 C7 -0.3(6) . . . .
C5 C6 C7 C2 -1.2(6) . . . .
C6 O1 C8 F1 79.5(6) . . . .
C7 C2 C3 N2 179.2(3) . . . .
C7 C2 C3 C4 -0.9(5) . . . .
C8 O1 C6 C5 159.9(4) . . . .
C8 O1 C6 C7 -23.1(7) . . . .

_cod_database_fobs_code 4519505
